data_4338758
loop_
_publ_author_name
'Lampropoulos, Christos'
'Thuijs, Annaliese E.'
'Mitchell, Kylie J.'
'Abboud, Khalil A.'
'Christou, George'

_publ_section_title
;
 Manganese/Cerium Clusters Spanning a Range of Oxidation Levels and CeMn8,
 Ce2Mn4, and Ce6Mn4 Nuclearities: Structural, Magnetic, and EPR
 Properties.
;
_journal_issue 13
_journal_name_full 'Inorganic chemistry'
_journal_page_first 6805
_journal_page_last 6816
_journal_paper_doi 10.1021/ic500617f
_journal_volume 53
_journal_year 2014
_chemical_formula_sum 'C48 H62 Ce2 Mn4 N14 O31'
_chemical_formula_weight 1831.12
_chemical_name_systematic
; 
 ? 
;
_space_group_IT_number 2
_symmetry_cell_setting triclinic
_symmetry_space_group_name_Hall '-P 1'
_symmetry_space_group_name_H-M 'P -1'
_atom_sites_solution_hydrogens geom
_atom_sites_solution_primary direct
_atom_sites_solution_secondary difmap
_audit_creation_method SHELXL-97
_cell_angle_alpha 108.886(1)
_cell_angle_beta 104.727(1)
_cell_angle_gamma 90.137(1)
_cell_formula_units_Z 1
_cell_length_a 11.5998(9)
_cell_length_b 12.0750(9)
_cell_length_c 13.1809(10)
_cell_measurement_reflns_used 135
_cell_measurement_temperature 173(2)
_cell_measurement_theta_max 28.0
_cell_measurement_theta_min 2.0
_cell_volume 1682.2(2)
_computing_cell_refinement 'Bruker SMART v5.624 & SAINT 6.36a (Bruker 1998)'
_computing_data_collection 'Bruker SMART v5.624 (Bruker 1998)'
_computing_data_reduction 'Bruker SHELXTL v6.14 (Bruker 2000)'
_computing_molecular_graphics 'Bruker SHELXTL v6.14'
_computing_publication_material 'Bruker SHELXTL v6.14'
_computing_structure_refinement 'Bruker SHELXTL v6.14'
_computing_structure_solution 'Bruker SHELXTL v6.14'
_diffrn_ambient_temperature 173(2)
_diffrn_measured_fraction_theta_full 0.943
_diffrn_measured_fraction_theta_max 0.943
_diffrn_measurement_device_type 'SMART CCD area detector'
_diffrn_measurement_method '\w scans'
_diffrn_radiation_monochromator graphite
_diffrn_radiation_source 'fine-focus sealed tube'
_diffrn_radiation_type MoK\a
_diffrn_radiation_wavelength 0.71073
_diffrn_reflns_av_R_equivalents 0.0534
_diffrn_reflns_av_sigmaI/netI 0.0414
_diffrn_reflns_limit_h_max 14
_diffrn_reflns_limit_h_min -12
_diffrn_reflns_limit_k_max 15
_diffrn_reflns_limit_k_min -15
_diffrn_reflns_limit_l_max 13
_diffrn_reflns_limit_l_min -17
_diffrn_reflns_number 10915
_diffrn_reflns_theta_full 27.49
_diffrn_reflns_theta_max 27.49
_diffrn_reflns_theta_min 1.70
_diffrn_standards_decay_% 1
_diffrn_standards_number 0
_exptl_absorpt_coefficient_mu 2.149
_exptl_absorpt_correction_T_max 0.9482
_exptl_absorpt_correction_T_min 0.6626
_exptl_absorpt_correction_type integration
_exptl_absorpt_process_details 'based on measured indexed crystal faces, Bruker SHELXTL  v6.14 (Bruker 1998)'
_exptl_crystal_colour orange
_exptl_crystal_density_diffrn 1.808
_exptl_crystal_density_method 'not measured'
_exptl_crystal_description plates
_exptl_crystal_F_000 912
_exptl_crystal_size_max 0.21
_exptl_crystal_size_mid 0.17
_exptl_crystal_size_min 0.02
_refine_diff_density_max 0.858
_refine_diff_density_min -0.845
_refine_diff_density_rms 0.112
_refine_ls_extinction_method none
_refine_ls_goodness_of_fit_ref 1.109
_refine_ls_hydrogen_treatment mixed
_refine_ls_matrix_type full
_refine_ls_number_parameters 356
_refine_ls_number_reflns 7286
_refine_ls_number_restraints 0
_refine_ls_restrained_S_all 1.109
_refine_ls_R_factor_all 0.0371
_refine_ls_R_factor_gt 0.0341
_refine_ls_shift/su_max 0.002
_refine_ls_shift/su_mean 0.000
_refine_ls_structure_factor_coef Fsqd
_refine_ls_weighting_details 'calc w=1/[\s^2^(Fo^2^)+(0.0666P)^2^+0.1714P] where P=(Fo^2^+2Fc^2^)/3'
_refine_ls_weighting_scheme calc
_refine_ls_wR_factor_gt 0.0990
_refine_ls_wR_factor_ref 0.1009
_reflns_number_gt 6631
_reflns_number_total 7286
_reflns_threshold_expression I>2\s(I)
_cod_data_source_file ic500617f_si_001.cif
_cod_data_source_block xl25
_cod_depositor_comments
;
The following automatic conversions were performed:

'_symmetry_cell_setting' value 'Triclinic' changed to 'triclinic'
according to
/usr/data/users/saulius/crontab/automatic-downloads/rss-feeds/ACS/lib/dictionaries/cif_core.dic
dictionary named 'cif_core.dic' version 2.4.2 from 2011-04-26.

Automatic conversion script
Id: cif_fix_values 2281 2013-09-26 08:29:07Z andrius 

 Adding full bibliography for 4338756--4338758.cif.
;
_cod_original_sg_symbol_H-M P-1
_cod_database_code 4338758

loop_
_symmetry_equiv_pos_as_xyz
'x, y, z'
'-x, -y, -z'

loop_
_atom_site_label
_atom_site_type_symbol
_atom_site_fract_x
_atom_site_fract_y
_atom_site_fract_z
_atom_site_U_iso_or_equiv
_atom_site_adp_type
_atom_site_occupancy
_atom_site_symmetry_multiplicity
_atom_site_calc_flag
_atom_site_refinement_flags
_atom_site_disorder_assembly
_atom_site_disorder_group
Ce Ce 0.668302(12) 0.469929(12) 0.073469(13) 0.02147(7) Uani 1 1 d . . .
Mn1 Mn 0.55831(4) 0.39023(4) -0.22032(4) 0.02510(11) Uani 1 1 d . . .
Mn2 Mn 0.42122(4) 0.24263(4) -0.11682(4) 0.02556(11) Uani 1 1 d . . .
O1 O 0.49428(18) 0.38878(17) -0.10218(17) 0.0227(4) Uani 1 1 d . . .
O2 O 0.8008(2) 0.5900(3) 0.2667(2) 0.0447(6) Uani 1 1 d . A .
O3 O 0.7896(2) 0.4028(3) 0.2375(2) 0.0441(6) Uani 1 1 d . A .
O4 O 0.9132(3) 0.5226(4) 0.3879(2) 0.0666(10) Uani 1 1 d . A .
O5 O 0.89467(19) 0.45228(19) 0.0791(2) 0.0321(5) Uani 1 1 d . A .
O6 O 0.7792(2) 0.28862(19) 0.0051(2) 0.0334(5) Uani 1 1 d . A .
O7 O 0.9707(3) 0.2862(3) 0.0257(4) 0.0751(12) Uani 1 1 d . A .
O8 O 0.4225(2) 0.3210(2) -0.34670(19) 0.0374(5) Uani 1 1 d . . .
O9 O 0.3395(2) 0.1897(2) -0.2938(2) 0.0373(5) Uani 1 1 d . A .
O10 O 0.6264(2) 0.2197(2) -0.2485(2) 0.0350(5) Uani 1 1 d . . .
O11 O 0.54697(19) 0.14278(18) -0.1450(2) 0.0315(5) Uani 1 1 d . A .
O12 O 0.5384(2) 0.4446(2) 0.2107(2) 0.0323(5) Uani 1 1 d . . .
O13 O 0.53556(19) 0.28872(19) 0.06695(19) 0.0295(5) Uani 1 1 d . A .
O14 O 0.29152(19) 0.32618(18) -0.0810(2) 0.0302(5) Uani 1 1 d . . .
O15 O 0.69780(19) 0.4662(2) -0.10891(18) 0.0292(5) Uani 1 1 d . . .
N1 N 0.8360(3) 0.5057(3) 0.2998(2) 0.0421(7) Uani 1 1 d . . .
N2 N 0.8842(2) 0.3415(3) 0.0362(3) 0.0370(7) Uani 1 1 d . . .
N3 N 0.6505(3) 0.4294(3) -0.3190(3) 0.0378(6) Uani 1 1 d . . .
N4 N 0.3189(6) 0.1098(6) -0.1146(7) 0.0283(19) Uiso 0.535(10) 1 d P A 3
C13 C 0.3491(7) 0.0028(6) -0.1177(8) 0.0298(18) Uiso 0.535(10) 1 d P A 3
H13A H 0.4242 -0.0187 -0.1304 0.036 Uiso 0.535(10) 1 calc PR A 3
C14 C 0.2764(8) -0.0782(8) -0.1034(8) 0.040(2) Uiso 0.535(10) 1 d P A 3
H14A H 0.3003 -0.1544 -0.1077 0.048 Uiso 0.535(10) 1 calc PR A 3
C15 C 0.1671(8) -0.0458(8) -0.0826(9) 0.042(2) Uiso 0.535(10) 1 d P A 3
H15A H 0.1194 -0.0951 -0.0627 0.051 Uiso 0.535(10) 1 calc PR A 3
C16 C 0.1307(7) 0.0590(7) -0.0916(8) 0.0403(17) Uiso 0.535(10) 1 d P A 3
H16A H 0.0516 0.0782 -0.0902 0.048 Uiso 0.535(10) 1 calc PR A 3
C17 C 0.2099(6) 0.1363(6) -0.1027(8) 0.0334(16) Uiso 0.535(10) 1 d P A 3
C18 C 0.1802(6) 0.2528(6) -0.1175(6) 0.0378(18) Uiso 0.535(10) 1 d P A 3
H18A H 0.1409 0.2412 -0.1967 0.045 Uiso 0.535(10) 1 calc PR A 3
H18B H 0.1253 0.2901 -0.0726 0.045 Uiso 0.535(10) 1 calc PR A 3
N4' N 0.3280(7) 0.1135(6) -0.0889(7) 0.0213(18) Uiso 0.465(10) 1 d P A 4
C13' C 0.3626(8) 0.0079(7) -0.0871(8) 0.028(2) Uiso 0.465(10) 1 d P A 4
H13B H 0.4389 -0.0129 -0.0972 0.033 Uiso 0.465(10) 1 calc PR A 4
C14' C 0.2886(7) -0.0706(7) -0.0708(8) 0.0268(19) Uiso 0.465(10) 1 d P A 4
H14B H 0.3111 -0.1471 -0.0746 0.032 Uiso 0.465(10) 1 calc PR A 4
C15' C 0.1841(8) -0.0376(7) -0.0493(8) 0.0283(18) Uiso 0.465(10) 1 d P A 4
H15B H 0.1318 -0.0913 -0.0391 0.034 Uiso 0.465(10) 1 calc PR A 4
C16' C 0.1531(7) 0.0745(7) -0.0420(8) 0.0315(17) Uiso 0.465(10) 1 d P A 4
H16B H 0.0801 0.0989 -0.0259 0.038 Uiso 0.465(10) 1 calc PR A 4
C17' C 0.2285(7) 0.1495(6) -0.0583(8) 0.0269(16) Uiso 0.465(10) 1 d P A 4
C18' C 0.2109(6) 0.2782(6) -0.0420(6) 0.0325(19) Uiso 0.465(10) 1 d P A 4
H18C H 0.1283 0.2852 -0.0824 0.039 Uiso 0.465(10) 1 calc PR A 4
H18D H 0.2223 0.3221 0.0381 0.039 Uiso 0.465(10) 1 calc PR A 4
C1 C 0.3458(3) 0.2369(3) -0.3625(3) 0.0361(7) Uani 1 1 d . A .
C2 C 0.2556(4) 0.1969(4) -0.4756(3) 0.0578(12) Uani 1 1 d . . .
H2A H 0.2077 0.1256 -0.4846 0.087 Uiso 1 1 calc R A .
H2B H 0.2977 0.1800 -0.5339 0.087 Uiso 1 1 calc R . .
H2C H 0.2028 0.2590 -0.4817 0.087 Uiso 1 1 calc R . .
C3 C 0.6183(3) 0.1433(3) -0.2044(3) 0.0333(7) Uani 1 1 d . A .
C4 C 0.6970(4) 0.0439(3) -0.2206(4) 0.0512(10) Uani 1 1 d . . .
H4A H 0.7437 0.0492 -0.2715 0.077 Uiso 1 1 calc R A .
H4B H 0.6472 -0.0312 -0.2521 0.077 Uiso 1 1 calc R . .
H4C H 0.7515 0.0489 -0.1486 0.077 Uiso 1 1 calc R . .
C5 C 0.5059(3) 0.3379(3) 0.1559(3) 0.0317(7) Uani 1 1 d . . .
C6 C 0.4369(8) 0.2706(5) 0.1961(5) 0.112(3) Uani 1 1 d . A .
H6A H 0.3766 0.3181 0.2251 0.168 Uiso 1 1 calc R . .
H6B H 0.4901 0.2483 0.2556 0.168 Uiso 1 1 calc R . .
H6C H 0.3970 0.1996 0.1349 0.168 Uiso 1 1 calc R . .
C7 C 0.6131(4) 0.4133(4) -0.4279(3) 0.0418(8) Uani 1 1 d . A .
H7A H 0.5348 0.3771 -0.4686 0.050 Uiso 1 1 calc R . .
C8 C 0.6854(4) 0.4479(5) -0.4823(4) 0.0588(12) Uani 1 1 d . . .
H8A H 0.6549 0.4395 -0.5595 0.071 Uiso 1 1 d R A .
C9 C 0.7972(7) 0.5181(8) -0.4177(6) 0.0502(17) Uiso 0.618(7) 1 d P A 1
H9A H 0.8470 0.5451 -0.4536 0.060 Uiso 0.618(7) 1 calc PR A 1
C10 C 0.8311(7) 0.5457(8) -0.3030(7) 0.0581(19) Uiso 0.618(7) 1 d P A 1
H10A H 0.9045 0.5911 -0.2587 0.070 Uiso 0.618(7) 1 calc PR A 1
C11 C 0.7552(6) 0.5055(7) -0.2561(6) 0.0426(15) Uiso 0.618(7) 1 d P A 1
C12 C 0.7807(7) 0.5369(7) -0.1308(7) 0.057(2) Uiso 0.618(7) 1 d P A 1
H12A H 0.8637 0.5219 -0.0990 0.069 Uiso 0.618(7) 1 calc PR A 1
H12B H 0.7716 0.6212 -0.0963 0.069 Uiso 0.618(7) 1 calc PR A 1
C9' C 0.7966(9) 0.4646(11) -0.4377(9) 0.040(2) Uiso 0.382(7) 1 d P A 2
H9'A H 0.8490 0.4678 -0.4818 0.048 Uiso 0.382(7) 1 calc PR A 2
C10' C 0.8449(8) 0.4785(9) -0.3260(8) 0.036(2) Uiso 0.382(7) 1 d P A 2
H10B H 0.9263 0.5068 -0.2888 0.043 Uiso 0.382(7) 1 calc PR A 2
C11' C 0.7677(6) 0.4489(7) -0.2715(6) 0.0202(16) Uiso 0.382(7) 1 d P A 2
C12' C 0.8041(7) 0.4520(7) -0.1523(7) 0.0284(19) Uiso 0.382(7) 1 d P A 2
H12C H 0.8385 0.3781 -0.1483 0.034 Uiso 0.382(7) 1 calc PR A 2
H12D H 0.8657 0.5184 -0.1069 0.034 Uiso 0.382(7) 1 calc PR A 2
O16 O 0.7437(7) 0.6651(7) -0.0906(7) 0.058(2) Uiso 0.382(7) 1 d P A 2

loop_
_atom_site_aniso_label
_atom_site_aniso_U_11
_atom_site_aniso_U_22
_atom_site_aniso_U_33
_atom_site_aniso_U_23
_atom_site_aniso_U_13
_atom_site_aniso_U_12
Ce 0.01899(10) 0.02136(10) 0.02552(11) 0.00827(7) 0.00797(7) 0.00314(6)
Mn1 0.0240(2) 0.0290(2) 0.0229(2) 0.00590(18) 0.01103(18) 0.00177(17)
Mn2 0.0229(2) 0.0190(2) 0.0355(3) 0.00567(18) 0.01375(19) 0.00148(16)
O1 0.0232(10) 0.0216(10) 0.0258(10) 0.0064(8) 0.0128(8) 0.0015(7)
O2 0.0407(14) 0.0524(16) 0.0324(13) 0.0063(12) 0.0055(11) 0.0092(12)
O3 0.0322(13) 0.0634(17) 0.0511(16) 0.0371(14) 0.0130(11) 0.0119(12)
O4 0.0445(16) 0.127(3) 0.0291(14) 0.0313(17) 0.0036(12) 0.0149(18)
O5 0.0265(11) 0.0298(11) 0.0413(13) 0.0131(10) 0.0102(10) -0.0016(9)
O6 0.0264(11) 0.0270(11) 0.0484(14) 0.0111(10) 0.0148(10) 0.0020(9)
O7 0.0386(16) 0.0466(17) 0.151(4) 0.027(2) 0.052(2) 0.0170(13)
O8 0.0357(12) 0.0414(13) 0.0271(11) 0.0022(10) 0.0065(10) 0.0001(10)
O9 0.0338(12) 0.0334(12) 0.0361(13) 0.0010(10) 0.0086(10) -0.0023(9)
O10 0.0393(13) 0.0317(12) 0.0357(12) 0.0063(10) 0.0198(10) 0.0085(10)
O11 0.0297(11) 0.0227(10) 0.0427(13) 0.0073(9) 0.0156(10) 0.0043(8)
O12 0.0309(11) 0.0306(11) 0.0360(12) 0.0086(10) 0.0136(10) 0.0038(9)
O13 0.0300(11) 0.0289(11) 0.0334(12) 0.0113(9) 0.0136(9) 0.0040(9)
O14 0.0278(11) 0.0242(10) 0.0452(13) 0.0118(9) 0.0211(10) 0.0060(8)
O15 0.0248(10) 0.0362(12) 0.0288(11) 0.0106(9) 0.0116(9) -0.0022(8)
N1 0.0275(14) 0.072(2) 0.0294(15) 0.0196(15) 0.0097(12) 0.0130(14)
N2 0.0232(13) 0.0332(14) 0.0585(19) 0.0141(13) 0.0191(13) 0.0063(11)
N3 0.0323(14) 0.0520(18) 0.0372(16) 0.0200(14) 0.0169(12) 0.0080(12)
C1 0.0346(17) 0.0350(17) 0.0282(16) -0.0020(13) 0.0072(14) 0.0016(13)
C2 0.052(2) 0.063(3) 0.035(2) -0.0020(19) -0.0061(18) -0.007(2)
C3 0.0303(16) 0.0269(15) 0.0375(17) 0.0006(13) 0.0133(14) 0.0035(12)
C4 0.061(3) 0.0357(19) 0.067(3) 0.0126(18) 0.041(2) 0.0231(18)
C5 0.0367(17) 0.0294(16) 0.0355(17) 0.0131(13) 0.0181(14) 0.0028(13)
C6 0.201(8) 0.058(3) 0.090(4) -0.007(3) 0.105(5) -0.048(4)
C7 0.047(2) 0.049(2) 0.0329(18) 0.0125(16) 0.0171(16) 0.0059(16)
C8 0.068(3) 0.084(3) 0.037(2) 0.028(2) 0.026(2) 0.012(2)

loop_
_atom_type_symbol
_atom_type_description
_atom_type_scat_dispersion_real
_atom_type_scat_dispersion_imag
_atom_type_scat_source
C C 0.0033 0.0016 'International Tables Vol C Tables 4.2.6.8 and 6.1.1.4'
H H 0.0000 0.0000 'International Tables Vol C Tables 4.2.6.8 and 6.1.1.4'
N N 0.0061 0.0033 'International Tables Vol C Tables 4.2.6.8 and 6.1.1.4'
O O 0.0106 0.0060 'International Tables Vol C Tables 4.2.6.8 and 6.1.1.4'
Mn Mn 0.3368 0.7283 'International Tables Vol C Tables 4.2.6.8 and 6.1.1.4'
Ce Ce -0.2486 2.6331 'International Tables Vol C Tables 4.2.6.8 and 6.1.1.4'

loop_
_geom_angle_atom_site_label_1
_geom_angle_atom_site_label_2
_geom_angle_atom_site_label_3
_geom_angle
_geom_angle_site_symmetry_1
_geom_angle_site_symmetry_3
O14 Ce O15 71.08(7) 2_665 .
O14 Ce O1 102.51(7) 2_665 .
O15 Ce O1 61.08(7) . .
O14 Ce O2 70.51(9) 2_665 .
O15 Ce O2 126.20(8) . .
O1 Ce O2 164.21(8) . .
O14 Ce O1 61.57(7) 2_665 2_665
O15 Ce O1 103.41(7) . 2_665
O1 Ce O1 74.55(7) . 2_665
O2 Ce O1 89.75(8) . 2_665
O14 Ce O6 129.38(7) 2_665 .
O15 Ce O6 73.19(8) . .
O1 Ce O6 90.04(7) . .
O2 Ce O6 105.37(8) . .
O1 Ce O6 163.50(7) 2_665 .
O14 Ce O5 85.00(7) 2_665 .
O15 Ce O5 70.70(7) . .
O1 Ce O5 124.68(7) . .
O2 Ce O5 69.79(8) . .
O1 Ce O5 145.47(7) 2_665 .
O6 Ce O5 49.56(7) . .
O14 Ce O3 118.74(9) 2_665 .
O15 Ce O3 134.54(8) . .
O1 Ce O3 138.54(8) . .
O2 Ce O3 49.29(9) . .
O1 Ce O3 120.53(8) 2_665 .
O6 Ce O3 67.71(9) . .
O5 Ce O3 66.61(8) . .
O14 Ce O13 155.16(7) 2_665 .
O15 Ce O13 115.69(7) . .
O1 Ce O13 65.30(7) . .
O2 Ce O13 115.12(8) . .
O1 Ce O13 93.76(6) 2_665 .
O6 Ce O13 74.04(7) . .
O5 Ce O13 119.83(7) . .
O3 Ce O13 74.85(8) . .
O14 Ce O12 115.37(7) 2_665 .
O15 Ce O12 154.76(7) . .
O1 Ce O12 93.85(7) . .
O2 Ce O12 77.31(8) . .
O1 Ce O12 63.94(7) 2_665 .
O6 Ce O12 112.34(7) . .
O5 Ce O12 132.46(7) . .
O3 Ce O12 65.96(7) . .
O13 Ce O12 48.25(7) . .
O14 Ce N2 107.82(7) 2_665 .
O15 Ce N2 70.86(8) . .
O1 Ce N2 108.92(8) . .
O2 Ce N2 86.83(9) . .
O1 Ce N2 169.37(7) 2_665 .
O6 Ce N2 24.88(7) . .
O5 Ce N2 24.70(7) . .
O3 Ce N2 63.86(9) . .
O13 Ce N2 96.81(7) . .
O12 Ce N2 124.82(8) . .
O14 Ce N1 94.15(9) 2_665 .
O15 Ce N1 133.84(8) . .
O1 Ce N1 161.40(8) . .
O2 Ce N1 24.47(9) . .
O1 Ce N1 107.06(8) 2_665 .
O6 Ce N1 85.65(8) . .
O5 Ce N1 64.46(8) . .
O3 Ce N1 24.89(9) . .
O13 Ce N1 96.14(9) . .
O12 Ce N1 71.28(8) . .
N2 Ce N1 73.01(9) . .
O15 Mn1 O1 85.92(9) . .
O15 Mn1 O8 172.64(10) . .
O1 Mn1 O8 100.89(10) . .
O15 Mn1 N3 81.78(11) . .
O1 Mn1 N3 165.70(11) . .
O8 Mn1 N3 91.10(12) . .
O15 Mn1 O10 92.89(10) . .
O1 Mn1 O10 96.75(9) . .
O8 Mn1 O10 89.10(10) . .
N3 Mn1 O10 91.15(11) . .
O15 Mn1 O12 95.69(9) . 2_665
O1 Mn1 O12 83.84(9) . 2_665
O8 Mn1 O12 82.39(10) . 2_665
N3 Mn1 O12 90.13(11) . 2_665
O10 Mn1 O12 171.42(9) . 2_665
O15 Mn1 Mn2 106.64(7) . .
O1 Mn1 Mn2 32.13(6) . .
O8 Mn1 Mn2 80.71(8) . .
N3 Mn1 Mn2 160.93(9) . .
O10 Mn1 Mn2 71.66(7) . .
O12 Mn1 Mn2 105.66(6) 2_665 .
O15 Mn1 Ce 42.11(7) . .
O1 Mn1 Ce 44.08(6) . .
O8 Mn1 Ce 144.90(8) . .
N3 Mn1 Ce 123.87(9) . .
O10 Mn1 Ce 92.76(7) . .
O12 Mn1 Ce 93.57(6) 2_665 .
Mn2 Mn1 Ce 66.780(13) . .
O1 Mn2 O14 86.13(9) . .
O1 Mn2 O11 100.63(9) . .
O14 Mn2 O11 172.37(10) . .
O1 Mn2 N4 167.1(2) . .
O14 Mn2 N4 81.4(2) . .
O11 Mn2 N4 91.7(2) . .
O1 Mn2 N4' 162.3(2) . .
O14 Mn2 N4' 81.0(2) . .
O11 Mn2 N4' 91.7(2) . .
N4 Mn2 N4' 8.7(3) . .
O1 Mn2 O9 96.42(9) . .
O14 Mn2 O9 93.37(10) . .
O11 Mn2 O9 89.41(10) . .
N4 Mn2 O9 87.7(2) . .
N4' Mn2 O9 96.4(2) . .
O1 Mn2 O13 82.66(9) . .
O14 Mn2 O13 95.23(9) . .
O11 Mn2 O13 82.26(9) . .
N4 Mn2 O13 95.1(2) . .
N4' Mn2 O13 86.5(2) . .
O9 Mn2 O13 171.27(9) . .
O1 Mn2 Mn1 32.25(6) . .
O14 Mn2 Mn1 107.10(7) . .
O11 Mn2 Mn1 80.53(7) . .
N4 Mn2 Mn1 157.5(2) . .
N4' Mn2 Mn1 165.3(2) . .
O9 Mn2 Mn1 71.24(7) . .
O13 Mn2 Mn1 104.63(6) . .
O1 Mn2 Ce 44.71(6) . 2_665
O14 Mn2 Ce 41.78(6) . 2_665
O11 Mn2 Ce 145.27(7) . 2_665
N4 Mn2 Ce 123.1(2) . 2_665
N4' Mn2 Ce 122.5(2) . 2_665
O9 Mn2 Ce 92.26(7) . 2_665
O13 Mn2 Ce 93.12(5) . 2_665
Mn1 Mn2 Ce 67.317(13) . 2_665
Mn2 O1 Mn1 115.62(10) . .
Mn2 O1 Ce 113.12(9) . .
Mn1 O1 Ce 104.94(8) . .
Mn2 O1 Ce 104.10(8) . 2_665
Mn1 O1 Ce 113.35(9) . 2_665
Ce O1 Ce 105.45(7) . 2_665
N1 O2 Ce 98.3(2) . .
N1 O3 Ce 94.79(19) . .
N2 O5 Ce 95.31(17) . .
N2 O6 Ce 97.46(17) . .
C1 O8 Mn1 128.4(2) . .
C1 O9 Mn2 131.1(2) . .
C3 O10 Mn1 130.5(2) . .
C3 O11 Mn2 129.3(2) . .
C5 O12 Mn1 132.0(2) . 2_665
C5 O12 Ce 93.84(19) . .
Mn1 O12 Ce 96.73(8) 2_665 .
C5 O13 Mn2 128.9(2) . .
C5 O13 Ce 97.37(18) . .
Mn2 O13 Ce 97.02(8) . .
C18' O14 C18 37.6(4) . .
C18' O14 Mn2 119.7(3) . .
C18 O14 Mn2 113.4(3) . .
C18' O14 Ce 130.9(3) . 2_665
C18 O14 Ce 130.6(3) . 2_665
Mn2 O14 Ce 107.61(9) . 2_665
C12 O15 C12' 41.5(4) . .
C12 O15 Mn1 120.3(4) . .
C12' O15 Mn1 111.6(3) . .
C12 O15 Ce 129.3(3) . .
C12' O15 Ce 132.0(3) . .
Mn1 O15 Ce 107.63(9) . .
O4 N1 O2 121.1(4) . .
O4 N1 O3 121.6(4) . .
O2 N1 O3 117.3(3) . .
O4 N1 Ce 173.7(3) . .
O2 N1 Ce 57.24(16) . .
O3 N1 Ce 60.32(16) . .
O7 N2 O5 121.8(3) . .
O7 N2 O6 120.7(3) . .
O5 N2 O6 117.5(2) . .
O7 N2 Ce 176.0(3) . .
O5 N2 Ce 59.98(14) . .
O6 N2 Ce 57.66(14) . .
C11' N3 C7 117.4(4) . .
C11' N3 C11 28.3(3) . .
C7 N3 C11 117.7(4) . .
C11' N3 Mn1 112.4(4) . .
C7 N3 Mn1 128.5(3) . .
C11 N3 Mn1 112.2(3) . .
C13 N4 C17 117.5(7) . .
C13 N4 Mn2 127.6(6) . .
C17 N4 Mn2 114.7(5) . .
N4 C13 C14 123.0(7) . .
N4 C13 H13A 118.5 . .
C14 C13 H13A 118.5 . .
C13 C14 C15 118.5(8) . .
C13 C14 H14A 120.7 . .
C15 C14 H14A 120.7 . .
C16 C15 C14 118.0(8) . .
C16 C15 H15A 121.0 . .
C14 C15 H15A 121.0 . .
C15 C16 C17 119.2(7) . .
C15 C16 H16A 120.4 . .
C17 C16 H16A 120.4 . .
N4 C17 C16 122.9(7) . .
N4 C17 C18 112.0(6) . .
C16 C17 C18 124.7(6) . .
O14 C18 C17 107.3(5) . .
O14 C18 H18A 110.3 . .
C17 C18 H18A 110.3 . .
O14 C18 H18B 110.3 . .
C17 C18 H18B 110.3 . .
H18A C18 H18B 108.5 . .
C13' N4' C17' 119.3(7) . .
C13' N4' Mn2 127.4(6) . .
C17' N4' Mn2 113.0(5) . .
N4' C13' C14' 120.7(8) . .
N4' C13' H13B 119.7 . .
C14' C13' H13B 119.7 . .
C15' C14' C13' 119.3(8) . .
C15' C14' H14B 120.3 . .
C13' C14' H14B 120.3 . .
C14' C15' C16' 119.9(8) . .
C14' C15' H15B 120.1 . .
C16' C15' H15B 120.1 . .
C17' C16' C15' 119.1(7) . .
C17' C16' H16B 120.4 . .
C15' C16' H16B 120.4 . .
N4' C17' C16' 121.0(7) . .
N4' C17' C18' 114.6(6) . .
C16' C17' C18' 124.3(7) . .
O14 C18' C17' 110.5(6) . .
O14 C18' H18C 109.5 . .
C17' C18' H18C 109.5 . .
O14 C18' H18D 109.5 . .
C17' C18' H18D 109.5 . .
H18C C18' H18D 108.1 . .
O9 C1 O8 125.5(3) . .
O9 C1 C2 119.5(3) . .
O8 C1 C2 114.9(4) . .
C1 C2 H2A 109.5 . .
C1 C2 H2B 109.5 . .
H2A C2 H2B 109.5 . .
C1 C2 H2C 109.5 . .
H2A C2 H2C 109.5 . .
H2B C2 H2C 109.5 . .
O10 C3 O11 124.8(3) . .
O10 C3 C4 119.2(3) . .
O11 C3 C4 116.0(3) . .
C3 C4 H4A 109.5 . .
C3 C4 H4B 109.5 . .
H4A C4 H4B 109.5 . .
C3 C4 H4C 109.5 . .
H4A C4 H4C 109.5 . .
H4B C4 H4C 109.5 . .
O12 C5 O13 120.5(3) . .
O12 C5 C6 119.7(3) . .
O13 C5 C6 119.8(3) . .
O12 C5 Ce 62.03(17) . .
O13 C5 Ce 58.50(16) . .
C6 C5 Ce 175.7(4) . .
C5 C6 H6A 109.5 . .
C5 C6 H6B 109.5 . .
H6A C6 H6B 109.5 . .
C5 C6 H6C 109.5 . .
H6A C6 H6C 109.5 . .
H6B C6 H6C 109.5 . .
N3 C7 C8 121.5(4) . .
N3 C7 H7A 119.2 . .
C8 C7 H7A 119.2 . .
C9' C8 C7 118.3(6) . .
C9' C8 C9 25.0(5) . .
C7 C8 C9 119.0(5) . .
C9' C8 H8A 119.9 . .
C7 C8 H8A 119.9 . .
C9 C8 H8A 119.9 . .
C10 C9 C8 119.6(7) . .
C10 C9 H9A 120.2 . .
C8 C9 H9A 120.2 . .
C11 C10 C9 117.5(7) . .
C11 C10 H10A 121.2 . .
C9 C10 H10A 121.2 . .
C10 C11 N3 123.3(6) . .
C10 C11 C12 121.6(6) . .
N3 C11 C12 115.1(6) . .
O15 C12 C11 108.1(6) . .
O15 C12 H12A 110.1 . .
C11 C12 H12A 110.1 . .
O15 C12 H12B 110.1 . .
C11 C12 H12B 110.1 . .
H12A C12 H12B 108.4 . .
C8 C9' C10' 121.9(9) . .
C8 C9' H9'A 119.0 . .
C10' C9' H9'A 119.0 . .
C9' C10' C11' 116.5(9) . .
C9' C10' H10B 121.8 . .
C11' C10' H10B 121.8 . .
N3 C11' C10' 120.4(7) . .
N3 C11' C12' 114.4(6) . .
C10' C11' C12' 124.6(7) . .
O15 C12' C11' 109.0(6) . .
O15 C12' H12C 109.9 . .
C11' C12' H12C 109.9 . .
O15 C12' H12D 109.9 . .
C11' C12' H12D 109.9 . .
H12C C12' H12D 108.3 . .

loop_
_geom_bond_atom_site_label_1
_geom_bond_atom_site_label_2
_geom_bond_distance
_geom_bond_site_symmetry_2
Ce O14 2.470(2) 2_665
Ce O15 2.499(2) .
Ce O1 2.557(2) .
Ce O2 2.561(3) .
Ce O1 2.563(2) 2_665
Ce O6 2.566(2) .
Ce O5 2.619(2) .
Ce O3 2.628(3) .
Ce O13 2.638(2) .
Ce O12 2.716(2) .
Ce N2 3.012(3) .
Ce N1 3.014(3) .
Mn1 O15 1.879(2) .
Mn1 O1 1.893(2) .
Mn1 O8 1.927(2) .
Mn1 N3 2.039(3) .
Mn1 O10 2.160(2) .
Mn1 O12 2.274(2) 2_665
Mn1 Mn2 3.1984(7) .
Mn2 O1 1.887(2) .
Mn2 O14 1.888(2) .
Mn2 O11 1.927(2) .
Mn2 N4 2.005(7) .
Mn2 N4' 2.074(7) .
Mn2 O9 2.157(3) .
Mn2 O13 2.329(2) .
Mn2 Ce 3.5337(5) 2_665
O1 Ce 2.563(2) 2_665
O2 N1 1.262(4) .
O3 N1 1.273(4) .
O4 N1 1.227(4) .
O5 N2 1.264(4) .
O6 N2 1.278(3) .
O7 N2 1.219(4) .
O8 C1 1.276(4) .
O9 C1 1.233(5) .
O10 C3 1.255(4) .
O11 C3 1.276(4) .
O12 C5 1.257(4) .
O12 Mn1 2.274(2) 2_665
O13 C5 1.265(4) .
O14 C18' 1.382(8) .
O14 C18 1.444(7) .
O14 Ce 2.470(2) 2_665
O15 C12 1.426(8) .
O15 C12' 1.474(8) .
N3 C11' 1.329(8) .
N3 C7 1.337(5) .
N3 C11 1.413(7) .
N4 C13 1.330(10) .
N4 C17 1.339(10) .
C13 C14 1.378(11) .
C13 H13A 0.9500 .
C14 C15 1.396(12) .
C14 H14A 0.9500 .
C15 C16 1.368(11) .
C15 H15A 0.9500 .
C16 C17 1.374(10) .
C16 H16A 0.9500 .
C17 C18 1.511(9) .
C18 H18A 0.9900 .
C18 H18B 0.9900 .
N4' C13' 1.344(11) .
N4' C17' 1.344(10) .
C13' C14' 1.380(12) .
C13' H13B 0.9500 .
C14' C15' 1.346(11) .
C14' H14B 0.9500 .
C15' C16' 1.380(11) .
C15' H15B 0.9500 .
C16' C17' 1.359(10) .
C16' H16B 0.9500 .
C17' C18' 1.520(10) .
C18' H18C 0.9900 .
C18' H18D 0.9900 .
C1 C2 1.514(5) .
C2 H2A 0.9800 .
C2 H2B 0.9800 .
C2 H2C 0.9800 .
C3 C4 1.503(5) .
C4 H4A 0.9800 .
C4 H4B 0.9800 .
C4 H4C 0.9800 .
C5 C6 1.440(5) .
C6 H6A 0.9800 .
C6 H6B 0.9800 .
C6 H6C 0.9800 .
C7 C8 1.375(6) .
C7 H7A 0.9500 .
C8 C9' 1.259(11) .
C8 C9 1.446(9) .
C8 H8A 0.9600 .
C9 C10 1.387(11) .
C9 H9A 0.9500 .
C10 C11 1.364(10) .
C10 H10A 0.9500 .
C11 C12 1.518(10) .
C12 H12A 0.9900 .
C12 H12B 0.9900 .
C9' C10' 1.389(14) .
C9' H9'A 0.9500 .
C10' C11' 1.393(12) .
C10' H10B 0.9500 .
C11' C12' 1.506(11) .
C12' H12C 0.9900 .
C12' H12D 0.9900 .
